data_4116806
loop_
_publ_author_name
'Vincenzo Amico'
'Stefano Valdo Meille'
'Eleonora Corradi'
'Maria Teresa Messina'
'Giuseppe Resnati'

_publ_section_title
;
 Perfluorocarbon-Hydrocarbon Self-Assembling. 1D Infinite Chain Formation
 Driven by Nitrogen...Iodine Interactions
;
_journal_name_full 'Journal of the American Chemical Society'
_journal_page_first 8261
_journal_page_last 8262
_journal_paper_doi 10.1021/ja9810686
_journal_volume 120
_journal_year 1998
_chemical_formula_sum 'C8 H16 F4 I2 N2'
_chemical_formula_weight 470.03
_chemical_name_systematic
; 
 ? 
;
_space_group_IT_number 2
_symmetry_cell_setting triclinic
_symmetry_space_group_name_Hall '-P 1'
_symmetry_space_group_name_H-M 'P -1'
_atom_sites_solution_hydrogens geom
_atom_sites_solution_primary direct
_atom_sites_solution_secondary difmap
_audit_creation_method SHELXL-97
_cell_angle_alpha 109.200(27)
_cell_angle_beta 96.860(9)
_cell_angle_gamma 94.950(4)
_cell_formula_units_Z 1
_cell_length_a 6.3800(10)
_cell_length_b 6.8080(11)
_cell_length_c 9.2420(14)
_cell_measurement_temperature 293(2)
_cell_volume 372.99(12)
_computing_structure_refinement 'SHELXL-97 (Sheldrick, 1997)'
_computing_structure_solution 'SHELXS-97 (Sheldrick, 1990)'
_diffrn_ambient_temperature 293(2)
_diffrn_measured_fraction_theta_full 0.865
_diffrn_measured_fraction_theta_max 0.865
_diffrn_radiation_monochromator graphite
_diffrn_radiation_source 'fine-focus sealed tube'
_diffrn_radiation_type CuK\a
_diffrn_radiation_wavelength 1.54180
_diffrn_reflns_av_R_equivalents 0.0342
_diffrn_reflns_av_sigmaI/netI 0.0511
_diffrn_reflns_limit_h_max 7
_diffrn_reflns_limit_h_min -5
_diffrn_reflns_limit_k_max 5
_diffrn_reflns_limit_k_min -8
_diffrn_reflns_limit_l_max 11
_diffrn_reflns_limit_l_min -11
_diffrn_reflns_number 1937
_diffrn_reflns_theta_full 26.79
_diffrn_reflns_theta_max 26.79
_diffrn_reflns_theta_min 2.36
_exptl_absorpt_coefficient_mu 4.238
_exptl_crystal_density_diffrn 2.093
_exptl_crystal_F_000 220
_refine_diff_density_max 0.770
_refine_diff_density_min -0.921
_refine_diff_density_rms 0.161
_refine_ls_extinction_method none
_refine_ls_goodness_of_fit_ref 1.375
_refine_ls_hydrogen_treatment mixed
_refine_ls_matrix_type full
_refine_ls_number_parameters 90
_refine_ls_number_reflns 1380
_refine_ls_number_restraints 93
_refine_ls_restrained_S_all 1.362
_refine_ls_R_factor_all 0.0954
_refine_ls_R_factor_gt 0.0653
_refine_ls_shift/su_max 0.067
_refine_ls_shift/su_mean 0.004
_refine_ls_structure_factor_coef Fsqd
_refine_ls_weighting_details 'w=1/[\s^2^(Fo^2^)+(0.1000P)^2^+0.0000P] where P=(Fo^2^+2Fc^2^)/3'
_refine_ls_weighting_scheme calc
_refine_ls_wR_factor_gt 0.1764
_refine_ls_wR_factor_ref 0.2050
_reflns_number_gt 1054
_reflns_number_total 1380
_reflns_threshold_expression >2sigma(I)
_cod_data_source_file ja9810686_1.cif
_cod_data_source_block 4a
_cod_depositor_comments
;
The following automatic conversions were performed:

'_refine_ls_weighting_scheme' value 'calc
w=1/[\s^2^(Fo^2^)+(0.1000P)^2^+0.0000P] where P=(Fo^2^+2Fc^2^)/3' was
changed to 'calc'. New tag '_refine_ls_weighting_details' was
created. The value of the new tag was set to
'w=1/[\s^2^(Fo^2^)+(0.1000P)^2^+0.0000P] where P=(Fo^2^+2Fc^2^)/3'.

Automatic conversion script
Id: cif_fix_values 3143 2015-03-26 13:38:13Z robertas 
;
_cod_original_cell_volume 372.99(9)
_cod_database_code 4116806

loop_
_symmetry_equiv_pos_as_xyz
'x, y, z'
'-x, -y, -z'

loop_
_atom_site_label
_atom_site_type_symbol
_atom_site_fract_x
_atom_site_fract_y
_atom_site_fract_z
_atom_site_U_iso_or_equiv
_atom_site_adp_type
_atom_site_occupancy
_atom_site_calc_flag
_atom_site_refinement_flags
_atom_site_disorder_assembly
_atom_site_disorder_group
I1 I 0.21140(13) 0.73101(13) 0.83398(9) 0.0678(5) Uani 1 d D . .
C11 C 0.096(2) 1.0134(11) 0.9589(19) 0.099(9) Uiso 0.348(4) d PD . .
F1A F 0.143(3) 1.2017(13) 0.949(3) 0.045(2) Uiso 0.348(4) d PD . .
F1B F 0.211(2) 1.2039(12) 1.013(3) 0.045(2) Uiso 0.348(4) d PD . .
C12 C 0.1006(19) 0.954(3) 1.0213(8) 0.099(9) Uiso 0.343(11) d PD . .
F2A F 0.148(4) 0.974(4) 1.1706(8) 0.045(2) Uiso 0.343(11) d PD . .
F2B F 0.212(3) 1.053(4) 1.1614(13) 0.045(2) Uiso 0.343(11) d PD . .
C13 C 0.039(4) 0.900(2) 1.0087(19) 0.099(9) Uiso 0.158(8) d PD . .
F3A F 0.046(8) 0.884(6) 1.150(3) 0.045(2) Uiso 0.158(8) d PD . .
F3B F -0.048(8) 0.825(5) 1.107(5) 0.045(2) Uiso 0.158(8) d PD . .
C14 C 0.1200(6) 0.991(3) 1.006(2) 0.099(9) Uiso 0.151(12) d PD . .
F4A F 0.2504(18) 1.162(5) 1.099(5) 0.045(2) Uiso 0.151(12) d PD . .
F4B F 0.238(3) 1.100(7) 1.144(4) 0.045(2) Uiso 0.151(12) d PD . .
N1A N 0.410(2) 1.394(3) 0.6510(13) 0.047(5) Uiso 0.57(3) d PD A 1
C2A C 0.5521(18) 1.443(3) 0.5497(17) 0.048(5) Uiso 0.57(3) d PD . 1
H2A1 H 0.5918 1.3132 0.4828 0.063(17) Uiso 0.57(3) calc PR A 1
H2A2 H 0.6812 1.5289 0.6130 0.063(17) Uiso 0.57(3) calc PR A 1
C3A C 0.524(4) 1.322(4) 0.768(2) 0.065(7) Uiso 0.57(3) d PD A 1
H3A1 H 0.4253 1.2820 0.8269 0.063(17) Uiso 0.57(3) calc PR A 1
H3A2 H 0.6303 1.4328 0.8358 0.063(17) Uiso 0.57(3) calc PR A 1
H3A3 H 0.5921 1.2028 0.7167 0.063(17) Uiso 0.57(3) calc PR A 1
C4A C 0.220(3) 1.247(4) 0.562(3) 0.063(7) Uiso 0.57(3) d PD A 1
H4A1 H 0.1720 1.2797 0.4710 0.063(17) Uiso 0.57(3) calc PR A 1
H4A2 H 0.1098 1.2581 0.6246 0.063(17) Uiso 0.57(3) calc PR A 1
H4A3 H 0.2557 1.1060 0.5309 0.063(17) Uiso 0.57(3) calc PR A 1
N1B N 0.355(2) 1.384(3) 0.6266(17) 0.034(6) Uiso 0.43(3) d PD A 2
C2B C 0.417(3) 1.405(2) 0.4837(17) 0.050(8) Uiso 0.43(3) d PD . 2
H2B1 H 0.2916 1.4181 0.4186 0.063(17) Uiso 0.43(3) calc PR A 2
H2B2 H 0.4734 1.2794 0.4271 0.063(17) Uiso 0.43(3) calc PR A 2
C3B C 0.531(4) 1.333(6) 0.720(3) 0.065(10) Uiso 0.43(3) d PD A 2
H3B1 H 0.5416 1.4197 0.8267 0.063(17) Uiso 0.43(3) calc PR A 2
H3B2 H 0.6623 1.3579 0.6834 0.063(17) Uiso 0.43(3) calc PR A 2
H3B3 H 0.5051 1.1880 0.7105 0.063(17) Uiso 0.43(3) calc PR A 2
C4B C 0.189(5) 1.205(5) 0.593(3) 0.069(11) Uiso 0.43(3) d PD A 2
H4B1 H 0.2370 1.0791 0.5306 0.063(17) Uiso 0.43(3) calc PR A 2
H4B2 H 0.0614 1.2283 0.5389 0.063(17) Uiso 0.43(3) calc PR A 2
H4B3 H 0.1605 1.1894 0.6891 0.063(17) Uiso 0.43(3) calc PR A 2

loop_
_atom_site_aniso_label
_atom_site_aniso_U_11
_atom_site_aniso_U_22
_atom_site_aniso_U_33
_atom_site_aniso_U_23
_atom_site_aniso_U_13
_atom_site_aniso_U_12
I1 0.0647(6) 0.0705(7) 0.0613(6) 0.0033(4) 0.0253(4) 0.0281(4)

loop_
_atom_type_symbol
_atom_type_description
_atom_type_scat_dispersion_real
_atom_type_scat_dispersion_imag
_atom_type_scat_source
C C 0.0033 0.0016 'International Tables Vol C Tables 4.2.6.8 and 6.1.1.4'
H H 0.0000 0.0000 'International Tables Vol C Tables 4.2.6.8 and 6.1.1.4'
N N 0.0061 0.0033 'International Tables Vol C Tables 4.2.6.8 and 6.1.1.4'
F F 0.0171 0.0103 'International Tables Vol C Tables 4.2.6.8 and 6.1.1.4'
I I -0.4742 1.8119 'International Tables Vol C Tables 4.2.6.8 and 6.1.1.4'

loop_
_geom_angle_atom_site_label_1
_geom_angle_atom_site_label_2
_geom_angle_atom_site_label_3
_geom_angle
_geom_angle_site_symmetry_1
_geom_angle_site_symmetry_3
C13 I1 C12 13.1(8) . .
C13 I1 C11 29.2(3) . .
C12 I1 C11 21.7(5) . .
C13 I1 C14 21.0(7) . .
C12 I1 C14 9.3(9) . .
C11 I1 C14 14.0(8) . .
C14 C11 C12 17.4(19) . .
C14 C11 C13 42.5(19) . .
C12 C11 C13 25.1(16) . .
C14 C11 C13 104.4(10) . 2_577
C12 C11 C13 99.0(6) . 2_577
C13 C11 C13 90.00(6) . 2_577
C14 C11 C14 90.00(9) . 2_577
C12 C11 C14 77.7(13) . 2_577
C13 C11 C14 61.4(13) . 2_577
C13 C11 C14 31.9(12) 2_577 2_577
C14 C11 F1A 126(2) . .
C12 C11 F1A 140.9(19) . .
C13 C11 F1A 157.1(10) . .
C13 C11 F1A 73.4(10) 2_577 .
C14 C11 F1A 104.9(12) 2_577 .
C14 C11 F1B 97(2) . .
C12 C11 F1B 113(2) . .
C13 C11 F1B 135.6(18) . .
C13 C11 F1B 84.6(13) 2_577 .
C14 C11 F1B 114.7(9) 2_577 .
F1A C11 F1B 29.8(6) . .
C14 C11 C12 100.9(11) . 2_577
C12 C11 C12 90.00(6) . 2_577
C13 C11 C12 74.6(11) . 2_577
C13 C11 C12 21.0(13) 2_577 2_577
C14 C11 C12 13.2(13) 2_577 2_577
F1A C11 C12 92.4(11) . 2_577
F1B C11 C12 105.6(10) . 2_577
C14 C11 F3B 151(2) . 2_577
C12 C11 F3B 157.7(9) . 2_577
C13 C11 F3B 148.4(16) . 2_577
C13 C11 F3B 61.0(9) 2_577 2_577
C14 C11 F3B 87.3(16) 2_577 2_577
F1A C11 F3B 29.4(18) . 2_577
F1B C11 F3B 58.9(19) . 2_577
C12 C11 F3B 74.1(15) 2_577 2_577
C14 C11 F4A 59(2) . .
C12 C11 F4A 75(3) . .
C13 C11 F4A 99(3) . .
C13 C11 F4A 93.3(15) 2_577 .
C14 C11 F4A 110.4(10) 2_577 .
F1A C11 F4A 67(2) . .
F1B C11 F4A 38(2) . .
C12 C11 F4A 109.6(9) 2_577 .
F3B C11 F4A 95(2) 2_577 .
C14 C11 C11 70.3(12) . 2_577
C12 C11 C11 58.5(9) . 2_577
C13 C11 C11 45.6(7) . 2_577
C13 C11 C11 44.4(7) 2_577 2_577
C14 C11 C11 19.7(12) 2_577 2_577
F1A C11 C11 116.1(8) . 2_577
F1B C11 C11 115.6(9) . 2_577
C12 C11 C11 31.5(9) 2_577 2_577
F3B C11 C11 104.5(15) 2_577 2_577
F4A C11 C11 98.9(18) . 2_577
C14 C11 F4B 36.1(19) . .
C12 C11 F4B 52(2) . .
C13 C11 F4B 76(2) . .
C13 C11 F4B 95.2(14) 2_577 .
C14 C11 F4B 100.3(10) 2_577 .
F1A C11 F4B 89.8(19) . .
F1B C11 F4B 60.8(19) . .
C12 C11 F4B 104.7(10) 2_577 .
F3B C11 F4B 116.3(19) 2_577 .
F4A C11 F4B 23.4(6) . .
C11 C11 F4B 83.9(19) 2_577 .
F1B F1A F3B 158.7(15) . 2_577
F1B F1A C11 76.2(10) . .
F3B F1A C11 85.6(15) 2_577 .
F1B F1A C13 93.5(11) . 2_577
F3B F1A C13 65.6(14) 2_577 2_577
C11 F1A C13 46.2(4) . 2_577
F1B F1A F3A 147.7(12) . 2_577
F3B F1A F3A 11.6(7) 2_577 2_577
C11 F1A F3A 74.2(12) . 2_577
C13 F1A F3A 56.2(12) 2_577 2_577
F1B F1A F4A 15.4(11) . .
F3B F1A F4A 143.3(13) 2_577 .
C11 F1A F4A 62.5(12) . .
C13 F1A F4A 78.7(12) 2_577 .
F3A F1A F4A 132.3(11) 2_577 .
F1B F1A C14 62.1(7) . .
F3B F1A C14 98.9(13) 2_577 .
C11 F1A C14 14.5(9) . .
C13 F1A C14 49.4(4) 2_577 .
F3A F1A C14 87.3(9) 2_577 .
F4A F1A C14 48.1(10) . .
F1A F1B F4A 153.4(13) . .
F1A F1B C11 74.0(10) . .
F4A F1B C11 82.0(12) . .
F1A F1B F3B 10.9(9) . 2_577
F4A F1B F3B 142.5(12) . 2_577
C11 F1B F3B 64.9(12) . 2_577
F1A F1B F2B 135.4(9) . .
F4A F1B F2B 18.0(9) . .
C11 F1B F2B 65.1(9) . .
F3B F1B F2B 124.6(9) 2_577 .
F1A F1B C12 97.2(7) . .
F4A F1B C12 58.0(10) . .
C11 F1B C12 24.2(8) . .
F3B F1B C12 87.3(9) 2_577 .
F2B F1B C12 40.9(5) . .
F1A F1B C13 62.0(9) . 2_577
F4A F1B C13 92.3(11) . 2_577
C11 F1B C13 41.5(5) . 2_577
F3B F1B C13 51.3(9) 2_577 2_577
F2B F1B C13 75.6(6) . 2_577
C12 F1B C13 49.6(2) . 2_577
F1A F1B C14 93.9(9) . .
F4A F1B C14 61.8(14) . .
C11 F1B C14 20.3(10) . .
F3B F1B C14 84.4(12) 2_577 .
F2B F1B C14 45.0(10) . .
C12 F1B C14 4.6(7) . .
C13 F1B C14 49.7(3) 2_577 .
C13 C12 C11 110.6(18) . .
C13 C12 C14 60.4(11) . 2_577
C11 C12 C14 70.7(13) . 2_577
C13 C12 F4B 143(3) . .
C11 C12 F4B 101(3) . .
C14 C12 F4B 115.7(9) 2_577 .
C13 C12 C14 137(2) . .
C11 C12 C14 26.8(19) . .
C14 C12 C14 90.00(12) 2_577 .
F4B C12 C14 76(3) . .
C13 C12 F2B 126(2) . .
C11 C12 F2B 119(2) . .
C14 C12 F2B 116.4(7) 2_577 .
F4B C12 F2B 18(2) . .
C14 C12 F2B 94(3) . .
C13 C12 F2A 96(2) . .
C11 C12 F2A 146.3(19) . .
C14 C12 F2A 108.4(11) 2_577 .
F4B C12 F2A 48(2) . .
C14 C12 F2A 123(3) . .
F2B C12 F2A 29.8(6) . .
C13 C12 C11 54.1(8) . 2_577
C11 C12 C11 90.00(6) . 2_577
C14 C12 C11 19.9(12) 2_577 2_577
F4B C12 C11 108.4(11) . 2_577
C14 C12 C11 106.5(11) . 2_577
F2B C12 C11 103.3(11) . 2_577
F2A C12 C11 89.7(11) . 2_577
C13 C12 C13 90.00(9) . 2_577
C11 C12 C13 48.1(6) . 2_577
C14 C12 C13 30.4(12) 2_577 2_577
F4B C12 C13 96.8(17) . 2_577
C14 C12 C13 61.2(11) . 2_577
F2B C12 C13 106.1(11) . 2_577
F2A C12 C13 114.7(8) . 2_577
C11 C12 C13 45.3(8) 2_577 2_577
C13 C12 F4A 161.8(13) . .
C11 C12 F4A 74(3) . .
C14 C12 F4A 107.2(11) 2_577 .
F4B C12 F4A 26.6(7) . .
C14 C12 F4A 49(2) . .
F2B C12 F4A 44.9(19) . .
F2A C12 F4A 74.3(19) . .
C11 C12 F4A 109.4(9) 2_577 .
C13 C12 F4A 80.3(17) 2_577 .
C13 C12 F3A 64(2) . .
C11 C12 F3A 160.1(10) . .
C14 C12 F3A 90.8(16) 2_577 .
F4B C12 F3A 80(2) . .
C14 C12 F3A 154(3) . .
F2B C12 F3A 62.4(17) . .
F2A C12 F3A 32.7(17) . .
C11 C12 F3A 71.1(15) 2_577 .
C13 C12 F3A 112.0(10) 2_577 .
F4A C12 F3A 106(2) . .
C13 C12 C12 71.5(11) . 2_577
C11 C12 C12 58.5(9) . 2_577
C14 C12 C12 13.0(13) 2_577 2_577
F4B C12 C12 111.5(15) . 2_577
C14 C12 C12 77.0(13) . 2_577
F2B C12 C12 116.6(8) . 2_577
F2A C12 C12 115.5(9) . 2_577
C11 C12 C12 31.5(9) 2_577 2_577
C13 C12 C12 18.5(11) 2_577 2_577
F4A C12 C12 98.1(18) . 2_577
F3A C12 C12 102.4(17) . 2_577
F2B F2A F3A 156.5(13) . .
F2B F2A C14 90.1(10) . 2_577
F3A F2A C14 67.2(11) . 2_577
F2B F2A C12 74.2(10) . .
F3A F2A C12 83.7(12) . .
C14 F2A C12 38.2(5) 2_577 .
F2B F2A C13 93.3(9) . .
F3A F2A C13 64.5(12) . .
C14 F2A C13 32.7(4) 2_577 .
C12 F2A C13 19.2(10) . .
F2B F2A F3B 145.3(12) . .
F3A F2A F3B 11.1(5) . .
C14 F2A F3B 56.5(9) 2_577 .
C12 F2A F3B 73.3(11) . .
C13 F2A F3B 54.1(12) . .
F2B F2A F4A 17.7(10) . .
F3A F2A F4A 138.8(12) . .
C14 F2A F4A 72.8(7) 2_577 .
C12 F2A F4A 58.1(11) . .
C13 F2A F4A 76.6(11) . .
F3B F2A F4A 127.7(11) . .
F4B F2B F2A 162.9(18) . .
F4B F2B F4A 11.5(10) . .
F2A F2B F4A 151.5(13) . .
F4B F2B C12 88.3(15) . .
F2A F2B C12 75.9(11) . .
F4A F2B C12 77.6(12) . .
F4B F2B C14 89.9(16) . 2_577
F2A F2B C14 73.4(10) . 2_577
F4A F2B C14 78.8(8) . 2_577
C12 F2B C14 34.0(4) . 2_577
F4B F2B F3A 150.2(17) . .
F2A F2B F3A 12.7(9) . .
F4A F2B F3A 138.7(12) . .
C12 F2B F3A 64.1(11) . .
C14 F2B F3A 61.1(10) 2_577 .
F4B F2B F1B 26.6(14) . .
F2A F2B F1B 136.3(9) . .
F4A F2B F1B 15.2(10) . .
C12 F2B F1B 63.4(10) . .
C14 F2B F1B 64.2(8) 2_577 .
F3A F2B F1B 123.6(9) . .
F4B F2B C13 101.5(14) . .
F2A F2B C13 62.4(7) . .
F4A F2B C13 90.5(9) . .
C12 F2B C13 13.8(9) . .
C14 F2B C13 32.0(4) 2_577 .
F3A F2B C13 50.4(9) . .
F1B F2B C13 75.9(6) . .
F4B F2B C11 66.4(13) . .
F2A F2B C11 97.3(7) . .
F4A F2B C11 55.4(9) . .
C12 F2B C11 22.4(8) . .
C14 F2B C11 37.0(5) 2_577 .
F3A F2B C11 85.0(8) . .
F1B F2B C11 41.0(5) . .
C13 F2B C11 35.2(3) . .
C12 C13 C14 101.0(10) . 2_577
C12 C13 C11 44.4(14) . .
C14 C13 C11 73.2(13) 2_577 .
C12 C13 C11 104.9(11) . 2_577
C14 C13 C11 22.3(14) 2_577 2_577
C11 C13 C11 90.00(6) . 2_577
C12 C13 C14 17.5(18) . .
C14 C13 C14 90.00(6) 2_577 .
C11 C13 C14 26.9(18) . .
C11 C13 C14 99.6(8) 2_577 .
C12 C13 F4B 28(2) . .
C14 C13 F4B 101.7(11) 2_577 .
C11 C13 F4B 69(2) . .
C11 C13 F4B 95.0(13) 2_577 .
C14 C13 F4B 43.1(18) . .
C12 C13 F3B 127(3) . .
C14 C13 F3B 92.8(15) 2_577 .
C11 C13 F3B 158.5(10) . .
C11 C13 F3B 72.8(10) 2_577 .
C14 C13 F3B 142(2) . .
F4B C13 F3B 99(2) . .
C12 C13 F3A 97(2) . .
C14 C13 F3A 105.6(13) 2_577 .
C11 C13 F3A 138(2) . .
C11 C13 F3A 83.3(13) 2_577 .
C14 C13 F3A 114(2) . .
F4B C13 F3A 71(2) . .
F3B C13 F3A 29.9(6) . .
C12 C13 C12 90.00(9) . 2_577
C14 C13 C12 13.2(13) 2_577 2_577
C11 C13 C12 60.1(9) . 2_577
C11 C13 C12 33.0(9) 2_577 2_577
C14 C13 C12 77.6(13) . 2_577
F4B C13 C12 95.3(14) . 2_577
F3B C13 C12 105.3(12) . 2_577
F3A C13 C12 114.5(8) . 2_577
C12 C13 F2A 65(2) . .
C14 C13 F2A 110.5(10) 2_577 .
C11 C13 F2A 106(2) . .
C11 C13 F2A 92.1(13) 2_577 .
C14 C13 F2A 81(2) . .
F4B C13 F2A 38.0(17) . .
F3B C13 F2A 62.6(18) . .
F3A C13 F2A 32.9(18) . .
C12 C13 F2A 112.3(9) 2_577 .
C12 C13 F1A 152(2) . 2_577
C14 C13 F1A 74.1(15) 2_577 2_577
C11 C13 F1A 146.7(15) . 2_577
C11 C13 F1A 60.4(9) 2_577 2_577
C14 C13 F1A 158.2(8) . 2_577
F4B C13 F1A 124.8(17) . 2_577
F3B C13 F1A 29.3(19) . 2_577
F3A C13 F1A 58.7(19) . 2_577
C12 C13 F1A 87.2(13) 2_577 2_577
F2A C13 F1A 90.6(12) . 2_577
C12 C13 C13 71.5(11) . 2_577
C14 C13 C13 30.3(12) 2_577 2_577
C11 C13 C13 45.6(7) . 2_577
C11 C13 C13 44.4(7) 2_577 2_577
C14 C13 C13 59.7(12) . 2_577
F4B C13 C13 79(2) . 2_577
F3B C13 C13 116.1(9) . 2_577
F3A C13 C13 115.8(9) . 2_577
C12 C13 C13 18.5(11) 2_577 2_577
F2A C13 C13 102.9(17) . 2_577
F1A C13 C13 103.4(16) 2_577 2_577
F3B F3A F2A 155.8(13) . .
F3B F3A F4B 138.3(12) . .
F2A F3A F4B 17.5(9) . .
F3B F3A C14 64.4(9) . 2_577
F2A F3A C14 92.3(10) . 2_577
F4B F3A C14 75.4(8) . 2_577
F3B F3A C13 74.8(11) . .
F2A F3A C13 82.6(13) . .
F4B F3A C13 66.3(13) . .
C14 F3A C13 37.0(6) 2_577 .
F3B F3A C12 93.6(9) . .
F2A F3A C12 63.6(12) . .
F4B F3A C12 47.5(13) . .
C14 F3A C12 44.9(6) 2_577 .
C13 F3A C12 19.0(11) . .
F3B F3A F2B 145.0(11) . .
F2A F3A F2B 10.8(5) . .
F4B F3A F2B 6.7(9) . .
C14 F3A F2B 81.9(8) 2_577 .
C13 F3A F2B 72.5(12) . .
C12 F3A F2B 53.5(12) . .
F3B F3A F1A 12.1(10) . 2_577
F2A F3A F1A 144.0(9) . 2_577
F4B F3A F1A 126.5(10) . 2_577
C14 F3A F1A 52.3(8) 2_577 2_577
C13 F3A F1A 65.0(13) . 2_577
C12 F3A F1A 83.4(12) . 2_577
F2B F3A F1A 133.2(7) . 2_577
F3B F3A C11 63.4(10) . 2_577
F2A F3A C11 94.0(12) . 2_577
F4B F3A C11 77.5(11) . 2_577
C14 F3A C11 5.0(4) 2_577 2_577
C13 F3A C11 42.1(6) . 2_577
C12 F3A C11 49.6(3) . 2_577
F2B F3A C11 83.9(10) . 2_577
F1A F3A C11 51.5(10) 2_577 2_577
F3A F3B F1A 156.4(15) . 2_577
F3A F3B C13 75.4(12) . .
F1A F3B C13 85.1(15) 2_577 .
F3A F3B C14 96.8(9) . 2_577
F1A F3B C14 59.6(9) 2_577 2_577
C13 F3B C14 43.5(6) . 2_577
F3A F3B C11 91.7(12) . 2_577
F1A F3B C11 65.0(14) 2_577 2_577
C13 F3B C11 46.1(4) . 2_577
C14 F3B C11 7.5(7) 2_577 2_577
F3A F3B F2A 13.1(9) . .
F1A F3B F2A 143.6(10) 2_577 .
C13 F3B F2A 63.3(12) . .
C14 F3B F2A 84.3(8) 2_577 .
C11 F3B F2A 79.6(12) 2_577 .
F3A F3B F1B 146.5(12) . 2_577
F1A F3B F1B 10.4(6) 2_577 2_577
C13 F3B F1B 74.9(13) . 2_577
C14 F3B F1B 50.3(7) 2_577 2_577
C11 F3B F1B 56.2(13) 2_577 2_577
F2A F3B F1B 133.5(7) . 2_577
F3A F3B F4B 30.7(11) . .
F1A F3B F4B 126.1(12) 2_577 .
C13 F3B F4B 47.4(13) . .
C14 F3B F4B 67.5(8) 2_577 .
C11 F3B F4B 63.4(12) 2_577 .
F2A F3B F4B 17.7(8) . .
F1B F3B F4B 115.9(10) 2_577 .
F3A F3B C12 62.2(7) . .
F1A F3B C12 97.3(12) 2_577 .
C13 F3B C12 13.5(10) . .
C14 F3B C12 48.6(4) 2_577 .
C11 F3B C12 49.0(4) 2_577 .
F2A F3B C12 49.9(9) . .
F1B F3B C12 87.0(9) 2_577 .
F4B F3B C12 33.9(10) . .
C11 C14 C13 53.3(9) . 2_577
C11 C14 C12 59.2(8) . 2_577
C13 C14 C12 18.6(12) 2_577 2_577
C11 C14 C12 136(2) . .
C13 C14 C12 105.7(9) 2_577 .
C12 C14 C12 90.00(13) 2_577 .
C11 C14 C13 110.7(18) . .
C13 C14 C13 90.00(6) 2_577 .
C12 C14 C13 72.0(12) 2_577 .
C12 C14 C13 25.1(18) . .
C11 C14 F4B 55.2(15) . 2_577
C13 C14 F4B 46.1(11) 2_577 2_577
C12 C14 F4B 30.7(6) 2_577 2_577
C12 C14 F4B 81.8(17) . 2_577
C13 C14 F4B 57.5(16) . 2_577
C11 C14 F3A 15.9(7) . 2_577
C13 C14 F3A 37.4(8) 2_577 2_577
C12 C14 F3A 44.3(11) 2_577 2_577
C12 C14 F3A 128.7(19) . 2_577
C13 C14 F3A 104.7(15) . 2_577
F4B C14 F3A 47.2(16) 2_577 2_577
C11 C14 C11 90.00(9) . 2_577
C13 C14 C11 45.4(8) 2_577 2_577
C12 C14 C11 31.6(9) 2_577 2_577
C12 C14 C11 60.3(8) . 2_577
C13 C14 C11 48.5(7) . 2_577
F4B C14 C11 44.0(10) 2_577 2_577
F3A C14 C11 75.7(12) 2_577 2_577
C11 C14 F2A 29.7(12) . 2_577
C13 C14 F2A 36.8(9) 2_577 2_577
C12 C14 F2A 33.4(6) 2_577 2_577
C12 C14 F2A 108.6(14) . 2_577
C13 C14 F2A 84.3(15) . 2_577
F4B C14 F2A 26.8(13) 2_577 2_577
F3A C14 F2A 20.5(12) 2_577 2_577
C11 C14 F2A 61.5(9) 2_577 2_577
C11 C14 F3B 21.6(16) . 2_577
C13 C14 F3B 43.7(9) 2_577 2_577
C12 C14 F3B 56.8(13) 2_577 2_577
C12 C14 F3B 145.9(17) . 2_577
C13 C14 F3B 123.1(16) . 2_577
F4B C14 F3B 65.7(17) 2_577 2_577
F3A C14 F3B 18.8(4) 2_577 2_577
C11 C14 F3B 87.9(12) 2_577 2_577
F2A C14 F3B 39.2(13) 2_577 2_577
C11 C14 C14 70.3(13) . 2_577
C13 C14 C14 30.3(12) 2_577 2_577
C12 C14 C14 13.0(13) 2_577 2_577
C12 C14 C14 77.0(13) . 2_577
C13 C14 C14 59.7(12) . 2_577
F4B C14 C14 29.6(5) 2_577 2_577
F3A C14 C14 56.1(18) 2_577 2_577
C11 C14 C14 19.7(12) 2_577 2_577
F2A C14 C14 42.1(14) 2_577 2_577
F3B C14 C14 69.6(19) 2_577 2_577
C11 C14 F2B 45.2(13) . 2_577
C13 C14 F2B 41.4(10) 2_577 2_577
C12 C14 F2B 29.6(4) 2_577 2_577
C12 C14 F2B 92.1(14) . 2_577
C13 C14 F2B 67.7(15) . 2_577
F4B C14 F2B 10.3(13) 2_577 2_577
F3A C14 F2B 37.0(12) 2_577 2_577
C11 C14 F2B 50.3(9) 2_577 2_577
F2A C14 F2B 16.6(3) 2_577 2_577
F3B C14 F2B 55.6(14) 2_577 2_577
C14 C14 F2B 33.0(10) 2_577 2_577
F2B F4A F1B 146.8(9) . .
F2B F4A F4B 7.2(10) . .
F1B F4A F4B 154.0(14) . .
F2B F4A C12 57.5(12) . .
F1B F4A C12 90.8(13) . .
F4B F4A C12 64.3(8) . .
F2B F4A C11 87.9(12) . .
F1B F4A C11 60.4(13) . .
F4B F4A C11 94.7(9) . .
C12 F4A C11 30.5(6) . .
F2B F4A F2A 10.8(4) . .
F1B F4A F2A 136.0(8) . .
F4B F4A F2A 18.0(11) . .
C12 F4A F2A 47.6(12) . .
C11 F4A F2A 77.6(12) . .
F2B F4A F1A 135.7(8) . .
F1B F4A F1A 11.2(5) . .
F4B F4A F1A 142.9(13) . .
C12 F4A F1A 80.5(12) . .
C11 F4A F1A 50.5(13) . .
F2A F4A F1A 124.8(6) . .
F2B F4A C14 74.8(10) . 2_577
F1B F4A C14 73.1(12) . 2_577
F4B F4A C14 81.8(9) . 2_577
C12 F4A C14 35.9(4) . 2_577
C11 F4A C14 33.8(4) . 2_577
F2A F4A C14 64.2(10) . 2_577
F1A F4A C14 62.1(10) . 2_577
F2B F4B F3A 23.1(12) . .
F2B F4B C12 73.4(17) . .
F3A F4B C12 52.2(16) . .
F2B F4B C14 79.8(16) . 2_577
F3A F4B C14 57.4(11) . 2_577
C12 F4B C14 33.6(4) . 2_577
F2B F4B F4A 161.3(17) . .
F3A F4B F4A 138.2(13) . .
C12 F4B F4A 89.1(11) . .
C14 F4B F4A 82.0(9) 2_577 .
F2B F4B C13 64.8(12) . .
F3A F4B C13 43.1(10) . .
C12 F4B C13 9.4(9) . .
C14 F4B C13 32.2(4) 2_577 .
F4A F4B C13 97.3(7) . .
F2B F4B F3B 34.1(12) . .
F3A F4B F3B 11.0(3) . .
C12 F4B F3B 42.5(15) . .
C14 F4B F3B 46.9(11) 2_577 .
F4A F4B F3B 127.3(13) . .
C13 F4B F3B 33.1(9) . .
F2B F4B C11 100.3(13) . .
F3A F4B C11 78.2(10) . .
C12 F4B C11 27.3(9) . .
C14 F4B C11 35.7(4) 2_577 .
F4A F4B C11 61.8(7) . .
C13 F4B C11 35.5(3) . .
F3B F4B C11 67.7(10) . .
F2B F4B C11 68.8(14) . 2_577
F3A F4B C11 46.7(9) . 2_577
C12 F4B C11 34.7(6) . 2_577
C14 F4B C11 11.3(7) 2_577 2_577
F4A F4B C11 93.1(10) . 2_577
C13 F4B C11 30.1(4) . 2_577
F3B F4B C11 36.6(8) . 2_577
C11 F4B C11 44.4(4) . 2_577
C4A N1A C3A 112.2(18) . .
C4A N1A C2A 111.9(8) . .
C3A N1A C2A 111.7(8) . .
N1A C2A C2A 112.1(12) . 2_686
C4B N1B C3B 103(2) . .
C4B N1B C2B 111.8(8) . .
C3B N1B C2B 111.8(9) . .
N1B C2B C2B 112.3(15) . 2_686

loop_
_geom_bond_atom_site_label_1
_geom_bond_atom_site_label_2
_geom_bond_distance
_geom_bond_site_symmetry_2
I1 C13 2.134(6) .
I1 C12 2.134(6) .
I1 C11 2.137(6) .
I1 C14 2.134(6) .
C11 C14 0.52(3) .
C11 C12 0.80(2) .
C11 C13 1.077(13) .
C11 C13 1.100(13) 2_577
C11 C14 1.449(11) 2_577
C11 F1A 1.326(9) .
C11 F1B 1.340(9) .
C11 C12 1.313(13) 2_577
C11 F3B 1.459(19) 2_577
C11 F4A 1.53(2) .
C11 C11 1.5399(11) 2_577
C11 F4B 1.72(3) .
F1A F1B 0.686(12) .
F1A F3B 0.72(5) 2_577
F1A C13 1.461(19) 2_577
F1A F3A 1.38(4) 2_577
F1A F4A 1.58(5) .
F1A C14 1.68(3) .
F1B F4A 0.94(5) .
F1B F3B 1.38(4) 2_577
F1B F2B 1.96(3) .
F1B C12 1.81(2) .
F1B C13 1.65(2) 2_577
F1B C14 1.49(2) .
C12 C13 0.49(3) .
C12 C14 1.501(8) 2_577
C12 F4B 1.384(16) .
C12 C14 0.35(3) .
C12 F2B 1.326(9) .
C12 F2A 1.337(9) .
C12 C11 1.313(13) 2_577
C12 C13 1.461(10) 2_577
C12 F4A 1.54(2) .
C12 F3A 1.48(2) .
C12 C12 1.5399(11) 2_577
F2A F2B 0.685(13) .
F2A F3A 0.81(5) .
F2A C14 2.303(19) 2_577
F2A C13 1.47(2) .
F2A F3B 1.46(4) .
F2A F4A 1.74(5) .
F2B F4B 0.43(5) .
F2B F4A 1.11(5) .
F2B C14 2.404(13) 2_577
F2B F3A 1.46(4) .
F2B C13 1.66(2) .
C13 C14 1.329(16) 2_577
C13 C11 1.100(13) 2_577
C13 C14 0.78(3) .
C13 F4B 1.80(3) .
C13 F3B 1.336(9) .
C13 F3A 1.340(9) .
C13 C12 1.461(10) 2_577
C13 F1A 1.461(19) 2_577
C13 C13 1.5398(11) 2_577
F3A F3B 0.689(14) .
F3A F4B 1.85(5) .
F3A C14 2.13(3) 2_577
F3A F1A 1.38(4) 2_577
F3A C11 1.63(2) 2_577
F3B F1A 0.72(5) 2_577
F3B C14 1.93(3) 2_577
F3B C11 1.459(19) 2_577
F3B F1B 1.38(4) 2_577
F3B F4B 2.41(5) .
C14 C13 1.329(16) 2_577
C14 C12 1.501(8) 2_577
C14 F4B 2.442(10) 2_577
C14 F3A 2.13(3) 2_577
C14 C11 1.449(11) 2_577
C14 F2A 2.303(19) 2_577
C14 F3B 1.93(3) 2_577
C14 C14 1.5398(11) 2_577
C14 F2B 2.404(13) 2_577
F4A F4B 0.688(14) .
F4A C14 2.443(10) 2_577
F4B C14 2.442(10) 2_577
F4B C11 2.19(2) 2_577
N1A C4A 1.4700(11) .
N1A C3A 1.4700(10) .
N1A C2A 1.4700(11) .
C2A C2A 1.5200(10) 2_686
N1B C4B 1.4700(11) .
N1B C3B 1.4700(11) .
N1B C2B 1.4701(10) .
C2B C2B 1.5200(11) 2_686
